data_2220294
loop_
_publ_author_name
'Zhang, Hong-Kun'
'Du, Yu-Hong'
'Jiang, Tao'
'Li, Bai-Yan'
'Hou, Guang-Feng'

_publ_section_title
Poly[bis(\m-2,6-dimethylpyridinium-3,5-dicarboxylato-<i>{\k</i>}^2^<i>O</i>^3^:<i>O</i>^5^)copper(II)]
_journal_coeditor_code NG2511
_journal_issue 12
_journal_name_full 'Acta Crystallographica Section E'
_journal_page_first m1510
_journal_paper_doi 10.1107/S1600536808035873
_journal_volume 64
_journal_year 2008
_chemical_formula_iupac ' [Cu (C9 H8 N2 O4)2]'
_chemical_formula_moiety ' Cu (C9 H8 N2 O4)2'
_chemical_formula_sum 'C18 H16 Cu N2 O8'
_chemical_formula_weight 451.87
_chemical_name_systematic
;
Poly[bis(\m-2,6-dimethylpyridinium-3,5-dicarboxylato-
<i>\k</i>^2^<i>O</i>^3^:<i>O</i>^5^)copper(II)]
;
_space_group_IT_number 60
_symmetry_cell_setting orthorhombic
_symmetry_space_group_name_Hall '-P 2n 2ab'
_symmetry_space_group_name_H-M 'P b c n'
_atom_sites_solution_hydrogens geom
_atom_sites_solution_primary direct
_atom_sites_solution_secondary difmap
_cell_angle_alpha 90.00
_cell_angle_beta 90.00
_cell_angle_gamma 90.00
_cell_formula_units_Z 4
_cell_length_a 8.2003(16)
_cell_length_b 16.234(3)
_cell_length_c 13.708(3)
_cell_measurement_reflns_used 12587
_cell_measurement_temperature 291(2)
_cell_measurement_theta_max 27.48
_cell_measurement_theta_min 3.15
_cell_volume 1824.9(6)
_computing_cell_refinement 'RAPID-AUTO (Rigaku, 1998)'
_computing_data_collection 'RAPID-AUTO (Rigaku, 1998)'
_computing_data_reduction 'CrystalStructure (Rigaku/MSC, 2002)'
_computing_molecular_graphics 'SHELXTL (Sheldrick, 2008)'
_computing_publication_material 'SHELXL97 (Sheldrick, 2008)'
_computing_structure_refinement 'SHELXL97 (Sheldrick, 2008)'
_computing_structure_solution 'SHELXS97 (Sheldrick, 2008)'
_diffrn_ambient_temperature 291(2)
_diffrn_measured_fraction_theta_full 0.998
_diffrn_measured_fraction_theta_max 0.998
_diffrn_measurement_device_type 'Rigaku R-AXIS RAPID'
_diffrn_measurement_method '\w scan'
_diffrn_radiation_monochromator graphite
_diffrn_radiation_source 'fine-focus sealed tube'
_diffrn_radiation_type MoK\a
_diffrn_radiation_wavelength 0.71073
_diffrn_reflns_av_R_equivalents 0.0507
_diffrn_reflns_av_sigmaI/netI 0.0306
_diffrn_reflns_limit_h_max 10
_diffrn_reflns_limit_h_min -10
_diffrn_reflns_limit_k_max 21
_diffrn_reflns_limit_k_min -21
_diffrn_reflns_limit_l_max 17
_diffrn_reflns_limit_l_min -17
_diffrn_reflns_number 16747
_diffrn_reflns_theta_full 27.48
_diffrn_reflns_theta_max 27.48
_diffrn_reflns_theta_min 3.16
_diffrn_standards_decay_% 0
_diffrn_standards_interval_count 0
_diffrn_standards_interval_time 0
_diffrn_standards_number 0
_exptl_absorpt_coefficient_mu 1.249
_exptl_absorpt_correction_T_max 0.8010
_exptl_absorpt_correction_T_min 0.7332
_exptl_absorpt_correction_type multi-scan
_exptl_absorpt_process_details '(ABSCOR; Higashi, 1995)'
_exptl_crystal_colour black
_exptl_crystal_density_diffrn 1.645
_exptl_crystal_density_method 'not measured'
_exptl_crystal_description bluck
_exptl_crystal_F_000 924
_exptl_crystal_size_max 0.26
_exptl_crystal_size_mid 0.24
_exptl_crystal_size_min 0.19
_refine_diff_density_max 0.405
_refine_diff_density_min -0.294
_refine_ls_extinction_method none
_refine_ls_goodness_of_fit_ref 1.089
_refine_ls_hydrogen_treatment mixed
_refine_ls_matrix_type full
_refine_ls_number_parameters 138
_refine_ls_number_reflns 2097
_refine_ls_number_restraints 0
_refine_ls_restrained_S_all 1.089
_refine_ls_R_factor_all 0.0414
_refine_ls_R_factor_gt 0.0329
_refine_ls_shift/su_max 0.008
_refine_ls_shift/su_mean 0.000
_refine_ls_structure_factor_coef Fsqd
_refine_ls_weighting_details 'calc w=1/[\s^2^(Fo^2^)+(0.0491P)^2^+0.9342P] where P=(Fo^2^+2Fc^2^)/3'
_refine_ls_weighting_scheme calc
_refine_ls_wR_factor_gt 0.0876
_refine_ls_wR_factor_ref 0.0923
_reflns_number_gt 1754
_reflns_number_total 2097
_reflns_threshold_expression I>2\s(I)
_cod_data_source_file ng2511.cif
_cod_data_source_block I
_cod_depositor_comments
;
The following automatic conversions were performed:
'_symmetry_cell_setting' value 'Orthorhombic' changed to 'orthorhombic'
according to '/home/saulius/struct/CIF-dictionaries/cif_core.dic'
dictionary named 'cif_core.dic' version 2.4.1 from
2010-06-29.

'_exptl_absorpt_correction_type' value 'Multi-scan' changed
to 'multi-scan' according to
'/home/saulius/struct/CIF-dictionaries/cif_core.dic' dictionary named
'cif_core.dic' version 2.4.1 from 2010-06-29.

Automatic conversion script
Id: cif_fix_enum 1527 2010-12-29 10:47:43Z saulius 

The following automatic conversions were performed:

'_symmetry_cell_setting' value 'Orthorhombic' changed to
'orthorhombic' according to
/home/saulius/struct/CIF-dictionaries/cif_core.dic dictionary named
'cif_core.dic' version 2.4.1 from
2010-06-29.

'_exptl_absorpt_correction_type' value 'Multi-scan'
changed to 'multi-scan' according to
/home/saulius/struct/CIF-dictionaries/cif_core.dic dictionary named
'cif_core.dic' version 2.4.1 from 2010-06-29.

Automatic conversion script
Id: cif_fix_values 1715 2011-07-08 13:25:40Z adriana 
;
_cod_original_sg_symbol_Hall '-P 2n 2ab '
_cod_database_code 2220294
_cod_database_fobs_code 2220294

loop_
_symmetry_equiv_pos_as_xyz
'x, y, z'
'-x+1/2, -y+1/2, z+1/2'
'-x, y, -z+1/2'
'x+1/2, -y+1/2, -z'
'-x, -y, -z'
'x-1/2, y-1/2, -z-1/2'
'x, -y, z-1/2'
'-x-1/2, y-1/2, z'

loop_
_atom_site_type_symbol
_atom_site_label
_atom_site_fract_x
_atom_site_fract_y
_atom_site_fract_z
_atom_site_U_iso_or_equiv
_atom_site_adp_type
_atom_site_calc_flag
_atom_site_refinement_flags
_atom_site_occupancy
C C1 0.1149(2) 0.35544(11) 0.53558(13) 0.0216(4) Uani d . 1
C C2 0.1113(2) 0.33765(12) 0.43628(14) 0.0226(4) Uani d . 1
C C3 0.1706(3) 0.39606(12) 0.37198(13) 0.0251(4) Uani d . 1
H H1 0.1677 0.3849 0.3055 0.030 Uiso calc R 1
C C4 0.2345(3) 0.47081(12) 0.40328(13) 0.0225(4) Uani d . 1
C C5 0.2407(3) 0.48643(11) 0.50282(13) 0.0211(4) Uani d . 1
C C6 0.0406(3) 0.25909(13) 0.39516(15) 0.0269(4) Uani d . 1
C C7 0.2938(3) 0.53108(12) 0.32739(14) 0.0257(4) Uani d . 1
C C8 0.3043(3) 0.56351(13) 0.54895(15) 0.0300(5) Uani d . 1
H H5 0.2941 0.5595 0.6186 0.045 Uiso calc R 1
H H6 0.2427 0.6099 0.5259 0.045 Uiso calc R 1
H H7 0.4170 0.5706 0.5320 0.045 Uiso calc R 1
C C9 0.0530(3) 0.30107(14) 0.61494(15) 0.0331(5) Uani d . 1
H H2 0.1078 0.3142 0.6749 0.050 Uiso calc R 1
H H3 0.0736 0.2446 0.5984 0.050 Uiso calc R 1
H H4 -0.0621 0.3094 0.6227 0.050 Uiso calc R 1
Cu Cu1 0.0000 0.148168(18) 0.2500 0.02018(13) Uani d S 1
H H8 0.186(3) 0.4388(17) 0.621(2) 0.042(8) Uiso d . 1
N N1 0.1800(2) 0.42800(10) 0.56291(12) 0.0225(4) Uani d . 1
O O1 -0.0813(2) 0.22887(11) 0.43090(13) 0.0466(5) Uani d . 1
O O2 0.1169(2) 0.23282(9) 0.32017(10) 0.0333(4) Uani d . 1
O O3 0.2050(3) 0.54134(12) 0.25578(11) 0.0442(5) Uani d . 1
O O4 0.4295(2) 0.56494(9) 0.34300(11) 0.0337(4) Uani d . 1

loop_
_atom_site_aniso_label
_atom_site_aniso_U_11
_atom_site_aniso_U_22
_atom_site_aniso_U_33
_atom_site_aniso_U_12
_atom_site_aniso_U_13
_atom_site_aniso_U_23
C1 0.0243(10) 0.0224(9) 0.0180(9) 0.0001(8) -0.0003(7) 0.0006(7)
C2 0.0248(10) 0.0226(9) 0.0203(9) -0.0015(8) -0.0012(7) -0.0027(7)
C3 0.0331(11) 0.0271(10) 0.0152(8) -0.0015(8) -0.0020(7) -0.0029(7)
C4 0.0283(10) 0.0217(9) 0.0175(8) -0.0017(8) -0.0009(7) 0.0015(7)
C5 0.0239(10) 0.0207(9) 0.0186(9) 0.0000(8) -0.0020(7) 0.0002(7)
C6 0.0319(11) 0.0239(10) 0.0250(10) -0.0044(8) -0.0064(8) -0.0013(8)
C7 0.0382(12) 0.0203(9) 0.0186(9) 0.0020(9) 0.0036(8) 0.0015(7)
C8 0.0399(12) 0.0254(10) 0.0246(10) -0.0060(9) -0.0031(8) -0.0051(8)
C9 0.0442(13) 0.0325(11) 0.0225(10) -0.0085(10) 0.0067(9) 0.0033(8)
Cu1 0.0283(2) 0.01488(19) 0.01735(19) 0.000 -0.00329(12) 0.000
N1 0.0294(9) 0.0249(8) 0.0132(7) -0.0018(7) -0.0006(6) -0.0012(6)
O1 0.0439(11) 0.0449(10) 0.0511(10) -0.0222(9) 0.0102(9) -0.0123(8)
O2 0.0440(9) 0.0283(7) 0.0277(7) -0.0087(7) -0.0004(7) -0.0095(6)
O3 0.0507(11) 0.0592(12) 0.0228(8) -0.0022(9) -0.0051(7) 0.0161(7)
O4 0.0442(10) 0.0279(8) 0.0290(8) -0.0094(7) 0.0034(7) 0.0081(6)

loop_
_atom_type_symbol
_atom_type_description
_atom_type_scat_dispersion_real
_atom_type_scat_dispersion_imag
_atom_type_scat_source
C C 0.0033 0.0016 'International Tables Vol C Tables 4.2.6.8 and 6.1.1.4'
H H 0.0000 0.0000 'International Tables Vol C Tables 4.2.6.8 and 6.1.1.4'
N N 0.0061 0.0033 'International Tables Vol C Tables 4.2.6.8 and 6.1.1.4'
O O 0.0106 0.0060 'International Tables Vol C Tables 4.2.6.8 and 6.1.1.4'
Cu Cu 0.3201 1.2651 'International Tables Vol C Tables 4.2.6.8 and 6.1.1.4'

loop_
_geom_angle_atom_site_label_1
_geom_angle_atom_site_label_2
_geom_angle_atom_site_label_3
_geom_angle_site_symmetry_1
_geom_angle_site_symmetry_3
_geom_angle
N1 C1 C2 . . 117.53(17)
N1 C1 C9 . . 116.75(17)
C2 C1 C9 . . 125.72(18)
C3 C2 C1 . . 118.26(17)
C3 C2 C6 . . 118.44(17)
C1 C2 C6 . . 123.26(17)
C2 C3 C4 . . 122.31(17)
C2 C3 H1 . . 118.8
C4 C3 H1 . . 118.8
C5 C4 C3 . . 118.47(17)
C5 C4 C7 . . 123.17(17)
C3 C4 C7 . . 118.36(17)
N1 C5 C4 . . 117.21(17)
N1 C5 C8 . . 117.25(16)
C4 C5 C8 . . 125.51(17)
O1 C6 O2 . . 126.3(2)
O1 C6 C2 . . 120.40(19)
O2 C6 C2 . . 113.20(18)
O3 C7 O4 . . 126.7(2)
O3 C7 C4 . . 116.5(2)
O4 C7 C4 . . 116.80(18)
C5 C8 H5 . . 109.5
C5 C8 H6 . . 109.5
H5 C8 H6 . . 109.5
C5 C8 H7 . . 109.5
H5 C8 H7 . . 109.5
H6 C8 H7 . . 109.5
C1 C9 H2 . . 109.5
C1 C9 H3 . . 109.5
H2 C9 H3 . . 109.5
C1 C9 H4 . . 109.5
H2 C9 H4 . . 109.5
H3 C9 H4 . . 109.5
O2 Cu1 O2 . 3 89.32(10)
O2 Cu1 O4 . 6_556 165.38(7)
O2 Cu1 O4 3 6_556 91.17(7)
O2 Cu1 O4 . 8_655 91.17(7)
O2 Cu1 O4 3 8_655 165.38(7)
O4 Cu1 O4 6_556 8_655 92.03(10)
C1 N1 C5 . . 126.19(16)
C1 N1 H8 . . 119(2)
C5 N1 H8 . . 115(2)
C6 O2 Cu1 . . 113.26(14)
C7 O4 Cu1 . 6_666 117.02(14)

loop_
_geom_bond_atom_site_label_1
_geom_bond_atom_site_label_2
_geom_bond_site_symmetry_2
_geom_bond_distance
C1 N1 . 1.346(3)
C1 C2 . 1.392(3)
C1 C9 . 1.490(3)
C2 C3 . 1.383(3)
C2 C6 . 1.510(3)
C3 C4 . 1.390(3)
C3 H1 . 0.9300
C4 C5 . 1.389(3)
C4 C7 . 1.509(3)
C5 N1 . 1.351(2)
C5 C8 . 1.496(3)
C6 O1 . 1.216(3)
C6 O2 . 1.277(3)
C7 O3 . 1.234(3)
C7 O4 . 1.259(3)
C8 H5 . 0.9600
C8 H6 . 0.9600
C8 H7 . 0.9600
C9 H2 . 0.9600
C9 H3 . 0.9600
C9 H4 . 0.9600
Cu1 O2 . 1.9322(15)
Cu1 O2 3 1.9322(15)
Cu1 O4 6_556 1.9455(15)
Cu1 O4 8_655 1.9455(15)
N1 H8 . 0.82(3)
O4 Cu1 6_666 1.9455(15)

loop_
_geom_hbond_atom_site_label_D
_geom_hbond_atom_site_label_H
_geom_hbond_atom_site_label_A
_geom_hbond_site_symmetry_A
_geom_hbond_distance_DH
_geom_hbond_distance_HA
_geom_hbond_distance_DA
_geom_hbond_angle_DHA
N1 H8 O3 7_566 0.82(3) 1.88(3) 2.698(2) 177(3)
